data_1519072
loop_
_publ_author_name
'Andresen, Thomas L.'
'Krebs, Frederik C.'
'Larsen, Mogens'
'Thorup, Niels'

_publ_section_title
;
 Crystal Structure of Three Compounds Related to Triphenylene and
 Tetracyanoquinodimethane
;
_journal_name_full 'Acta Chemica Scandinavica'
_journal_page_first 410
_journal_page_last 416
_journal_volume 53
_journal_year 1999
_chemical_formula_sum 'C36 H18 N6'
_chemical_formula_weight 534.56
_space_group_IT_number 2
_symmetry_cell_setting triclinic
_symmetry_Int_Tables_number 2
_symmetry_space_group_name_Hall '-P 1'
_symmetry_space_group_name_H-M 'P -1'
_cell_angle_alpha 96.59(3)
_cell_angle_beta 90.34(3)
_cell_angle_gamma 91.61(3)
_cell_formula_units_Z 2
_cell_length_a 7.0549(14)
_cell_length_b 11.026(2)
_cell_length_c 17.214(3)
_cell_volume 1329.6(4)
_diffrn_ambient_temperature 120
_diffrn_radiation_probe x-ray
_diffrn_radiation_type MoK\a
_diffrn_radiation_wavelength 0.71069
_exptl_absorpt_coefficient_mu 0.082
_exptl_crystal_density_diffrn 1.335
_refine_ls_number_parameters 436
_refine_ls_number_reflns 3622
_refine_ls_R_factor_gt 0.0532
_refine_ls_wR_factor_gt 0.1262
_cod_data_source_file Acta-Chem-Scand-1999-53-410-416-1.cif
_cod_data_source_block 1
_cod_original_cell_volume 1329.6(5)
_cod_database_code 1519072

loop_
_symmetry_equiv_pos_site_id
_symmetry_equiv_pos_as_xyz
1 x,y,z
2 -x,-y,-z

loop_
_atom_site_label
_atom_site_type_symbol
_atom_site_thermal_displace_type
_atom_site_fract_x
_atom_site_fract_y
_atom_site_fract_z
_atom_site_occupancy
_atom_site_U_iso_or_equiv
_atom_site_calc_flag
_atom_site_refinement_flags
_atom_site_disorder_assembly
_atom_site_disorder_group
N1 N Uiso 0.5761(4) 0.6340(2) -0.01970(10) 1.000 0.0450(10) . . . .
N2 N Uiso 0.7532(3) 1.0185(2) 0.01510(10) 1.000 0.0410(10) . . . .
N3 N Uiso 0.2537(3) 1.0540(2) 0.36900(10) 1.000 0.0310(10) . . . .
N4 N Uiso 0.2463(3) 0.9264(2) 0.59660(10) 1.000 0.0320(10) . . . .
N5 N Uiso 0.5068(3) 0.3355(2) 0.40720(10) 1.000 0.0320(10) . . . .
N6 N Uiso 0.4326(3) 0.1023(2) 0.18360(10) 1.000 0.0420(10) . . . .
C19 C Uiso 0.5395(3) 0.7527(2) 0.20810(10) 1.000 0.0180(10) . . . .
C20 C Uiso 0.5025(3) 0.8001(2) 0.28490(10) 1.000 0.0180(10) . . . .
C21 C Uiso 0.4467(3) 0.7233(2) 0.34100(10) 1.000 0.0170(10) . . . .
C22 C Uiso 0.4369(3) 0.5970(2) 0.31970(10) 1.000 0.0180(10) . . . .
C23 C Uiso 0.4730(3) 0.5475(2) 0.24270(10) 1.000 0.0170(10) . . . .
C24 C Uiso 0.5202(3) 0.6259(2) 0.18690(10) 1.000 0.0180(10) . . . .
C25 C Uiso 0.6017(3) 0.8411(2) 0.15540(10) 1.000 0.0200(10) . . . .
C26 C Uiso 0.3999(3) 0.7670(2) 0.42210(10) 1.000 0.0190(10) . . . .
C27 C Uiso 0.4602(3) 0.4167(2) 0.21520(10) 1.000 0.0200(10) . . . .
C28 C Uiso 0.6281(3) 0.8284(2) 0.07750(10) 1.000 0.0210(10) . . . .
C29 C Uiso 0.3347(3) 0.8773(2) 0.45000(10) 1.000 0.0190(10) . . . .
C30 C Uiso 0.4609(3) 0.3206(2) 0.25710(10) 1.000 0.0210(10) . . . .
C31 C Uiso 0.5980(4) 0.7192(2) 0.02470(10) 1.000 0.0280(10) . . . .
C32 C Uiso 0.6966(3) 0.9336(2) 0.04150(10) 1.000 0.0260(10) . . . .
C33 C Uiso 0.2931(3) 0.9746(2) 0.40350(10) 1.000 0.0220(10) . . . .
C34 C Uiso 0.2861(3) 0.9032(2) 0.53200(10) 1.000 0.0230(10) . . . .
C35 C Uiso 0.4842(3) 0.3286(2) 0.34070(10) 1.000 0.0230(10) . . . .
C36 C Uiso 0.4454(3) 0.1982(2) 0.21670(10) 1.000 0.0270(10) . . . .
C1 C Uiso 0.9551(3) 0.6835(2) 0.31200(10) 1.000 0.0200(10) . . . .
C2 C Uiso 0.9180(3) 0.7827(2) 0.36910(10) 1.000 0.0250(10) . . . .
C3 C Uiso 0.8719(3) 0.7637(3) 0.44470(10) 1.000 0.0300(10) . . . .
C4 C Uiso 0.8603(3) 0.6459(3) 0.46600(10) 1.000 0.0340(10) . . . .
C5 C Uiso 0.8908(3) 0.5474(2) 0.41110(10) 1.000 0.0280(10) . . . .
C6 C Uiso 0.9389(3) 0.5634(2) 0.33290(10) 1.000 0.0210(10) . . . .
C7 C Uiso 0.9638(3) 0.4588(2) 0.27380(10) 1.000 0.0210(10) . . . .
C8 C Uiso 0.9524(3) 0.3373(2) 0.29250(10) 1.000 0.0280(10) . . . .
C9 C Uiso 0.9632(4) 0.2390(2) 0.2361(2) 1.000 0.0320(10) . . . .
C10 C Uiso 0.9852(4) 0.2580(2) 0.1578(2) 1.000 0.0330(10) . . . .
C11 C Uiso 1.0028(3) 0.3756(2) 0.13780(10) 1.000 0.0280(10) . . . .
C12 C Uiso 0.9954(3) 0.4786(2) 0.19480(10) 1.000 0.0200(10) . . . .
C13 C Uiso 1.0259(3) 0.6034(2) 0.17440(10) 1.000 0.0190(10) . . . .
C14 C Uiso 1.0797(3) 0.6260(2) 0.09790(10) 1.000 0.0240(10) . . . .
C15 C Uiso 1.1165(3) 0.7429(2) 0.07990(10) 1.000 0.0260(10) . . . .
C16 C Uiso 1.1030(3) 0.8421(2) 0.13720(10) 1.000 0.0250(10) . . . .
C17 C Uiso 1.0510(3) 0.8225(2) 0.21190(10) 1.000 0.0230(10) . . . .
C18 C Uiso 1.0103(3) 0.7044(2) 0.23220(10) 1.000 0.0190(10) . . . .

loop_
_geom_angle_atom_site_label_1
_geom_angle_atom_site_label_2
_geom_angle_atom_site_label_3
_geom_angle
_geom_angle_site_symmetry_1
_geom_angle_site_symmetry_2
_geom_angle_site_symmetry_3
_geom_angle_publ_flag
C20 C19 C24 119.04(18) . . . no
C20 C19 C25 116.20(19) . . . no
C24 C19 C25 124.74(17) . . . no
C19 C20 C21 121.1(2) . . . no
C20 C21 C22 119.00(17) . . . no
C20 C21 C26 124.1(2) . . . no
C22 C21 C26 116.93(18) . . . no
C21 C22 C23 120.76(18) . . . no
C22 C23 C24 119.3(2) . . . no
C22 C23 C27 124.09(18) . . . no
C24 C23 C27 116.59(16) . . . no
C19 C24 C23 120.70(17) . . . no
C19 C25 C28 131.1(2) . . . no
C21 C26 C29 127.67(19) . . . no
C23 C27 C30 129.08(17) . . . no
C25 C28 C31 126.7(2) . . . no
C25 C28 C32 118.37(19) . . . no
C31 C28 C32 114.94(16) . . . no
C26 C29 C33 125.41(17) . . . no
C26 C29 C34 120.34(19) . . . no
C33 C29 C34 114.08(18) . . . no
C27 C30 C35 125.1(2) . . . no
C27 C30 C36 119.23(17) . . . no
C35 C30 C36 115.60(18) . . . no
N1 C31 C28 177.6(2) . . . yes
N2 C32 C28 177.9(2) . . . yes
N3 C33 C29 176.8(2) . . . yes
N4 C34 C29 178.4(2) . . . yes
N5 C35 C30 178.6(2) . . . yes
N6 C36 C30 178.8(2) . . . yes
C2 C1 C6 118.86(17) . . . no
C2 C1 C18 120.86(19) . . . no
C6 C1 C18 120.28(18) . . . no
C1 C2 C3 121.0(2) . . . no
C2 C3 C4 120.3(2) . . . no
C3 C4 C5 119.94(18) . . . no
C4 C5 C6 121.4(2) . . . no
C1 C6 C5 118.49(18) . . . no
C1 C6 C7 120.07(16) . . . no
C5 C6 C7 121.39(19) . . . no
C6 C7 C8 121.90(16) . . . no
C6 C7 C12 119.58(19) . . . no
C8 C7 C12 118.50(18) . . . no
C7 C8 C9 121.82(19) . . . no
C8 C9 C10 119.9(2) . . . no
C9 C10 C11 119.8(2) . . . no
C10 C11 C12 121.6(2) . . . no
C7 C12 C11 118.34(19) . . . no
C7 C12 C13 119.96(18) . . . no
C11 C12 C13 121.66(16) . . . no
C12 C13 C14 121.54(18) . . . no
C12 C13 C18 120.17(16) . . . no
C14 C13 C18 118.2(2) . . . no
C13 C14 C15 121.37(18) . . . no
C14 C15 C16 120.25(17) . . . no
C15 C16 C17 119.5(2) . . . no
C16 C17 C18 121.85(19) . . . no
C1 C18 C13 119.33(19) . . . no
C1 C18 C17 121.83(18) . . . no
C13 C18 C17 118.83(17) . . . no

loop_
_geom_bond_atom_site_label_1
_geom_bond_atom_site_label_2
_geom_bond_distance
_geom_bond_site_symmetry_1
_geom_bond_site_symmetry_2
_geom_bond_publ_flag
N1 C31 1.147(3) . . yes
N2 C32 1.149(3) . . yes
N3 C33 1.152(3) . . yes
N4 C34 1.150(2) . . yes
N5 C35 1.148(2) . . yes
N6 C36 1.143(3) . . yes
C19 C20 1.394(3) . . no
C19 C24 1.406(3) . . no
C19 C25 1.466(3) . . no
C20 C21 1.407(3) . . no
C21 C22 1.398(3) . . no
C21 C26 1.466(3) . . no
C22 C23 1.402(3) . . no
C23 C24 1.400(3) . . no
C23 C27 1.466(3) . . no
C25 C28 1.347(2) . . no
C26 C29 1.350(3) . . no
C27 C30 1.349(3) . . no
C28 C31 1.433(3) . . no
C28 C32 1.449(3) . . no
C29 C33 1.446(3) . . no
C29 C34 1.453(2) . . no
C30 C35 1.440(2) . . no
C30 C36 1.447(3) . . no
C1 C2 1.415(3) . . no
C1 C6 1.413(3) . . no
C1 C18 1.472(3) . . no
C2 C3 1.381(3) . . no
C3 C4 1.390(5) . . no
C4 C5 1.378(3) . . no
C5 C6 1.420(3) . . no
C6 C7 1.463(3) . . no
C7 C8 1.414(3) . . no
C7 C12 1.420(3) . . no
C8 C9 1.374(4) . . no
C9 C10 1.397(5) . . no
C10 C11 1.382(3) . . no
C11 C12 1.415(3) . . no
C12 C13 1.469(3) . . no
C13 C14 1.420(3) . . no
C13 C18 1.413(3) . . no
C14 C15 1.378(3) . . no
C15 C16 1.392(3) . . no
C16 C17 1.378(3) . . no
C17 C18 1.409(3) . . no

loop_
_geom_torsion_atom_site_label_1
_geom_torsion_atom_site_label_2
_geom_torsion_atom_site_label_3
_geom_torsion_atom_site_label_4
_geom_torsion
_geom_torsion_site_symmetry_1
_geom_torsion_site_symmetry_2
_geom_torsion_site_symmetry_3
_geom_torsion_site_symmetry_4
_geom_torsion_publ_flag
C24 C19 C20 C21 0.1(3) . . . . no
C25 C19 C20 C21 -178.35(19) . . . . no
C20 C19 C24 C23 -2.9(3) . . . . no
C25 C19 C24 C23 175.4(2) . . . . no
C20 C19 C25 C28 -171.6(2) . . . . no
C24 C19 C25 C28 10.1(4) . . . . no
C19 C20 C21 C22 2.9(3) . . . . no
C19 C20 C21 C26 -178.1(2) . . . . no
C20 C21 C22 C23 -3.1(3) . . . . no
C26 C21 C22 C23 177.81(19) . . . . no
C20 C21 C26 C29 26.3(4) . . . . no
C22 C21 C26 C29 -154.7(2) . . . . no
C21 C22 C23 C24 0.3(3) . . . . no
C21 C22 C23 C27 -178.1(2) . . . . no
C22 C23 C24 C19 2.7(3) . . . . no
C27 C23 C24 C19 -178.73(19) . . . . no
C22 C23 C27 C30 -18.3(4) . . . . no
C24 C23 C27 C30 163.2(2) . . . . no
C19 C25 C28 C31 0.7(4) . . . . no
C19 C25 C28 C32 -178.3(2) . . . . no
C21 C26 C29 C33 1.7(4) . . . . no
C21 C26 C29 C34 176.8(2) . . . . no
C23 C27 C30 C35 -3.2(4) . . . . no
C23 C27 C30 C36 179.6(2) . . . . no
C6 C1 C2 C3 1.8(3) . . . . no
C18 C1 C2 C3 -178.0(2) . . . . no
C2 C1 C6 C5 -1.6(3) . . . . no
C2 C1 C6 C7 175.87(19) . . . . no
C18 C1 C6 C5 178.16(19) . . . . no
C18 C1 C6 C7 -4.3(3) . . . . no
C2 C1 C18 C13 -173.1(2) . . . . no
C2 C1 C18 C17 7.9(3) . . . . no
C6 C1 C18 C13 7.1(3) . . . . no
C6 C1 C18 C17 -171.9(2) . . . . no
C1 C2 C3 C4 -0.3(3) . . . . no
C2 C3 C4 C5 -1.4(3) . . . . no
C3 C4 C5 C6 1.6(3) . . . . no
C4 C5 C6 C1 0.0(3) . . . . no
C4 C5 C6 C7 -177.5(2) . . . . no
C1 C6 C7 C8 178.8(2) . . . . no
C1 C6 C7 C12 -3.0(3) . . . . no
C5 C6 C7 C8 -3.8(3) . . . . no
C5 C6 C7 C12 174.5(2) . . . . no
C6 C7 C8 C9 175.6(2) . . . . no
C12 C7 C8 C9 -2.7(3) . . . . no
C6 C7 C12 C11 -174.68(19) . . . . no
C6 C7 C12 C13 7.4(3) . . . . no
C8 C7 C12 C11 3.7(3) . . . . no
C8 C7 C12 C13 -174.3(2) . . . . no
C7 C8 C9 C10 -0.3(4) . . . . no
C8 C9 C10 C11 2.3(4) . . . . no
C9 C10 C11 C12 -1.3(4) . . . . no
C10 C11 C12 C7 -1.8(3) . . . . no
C10 C11 C12 C13 176.1(2) . . . . no
C7 C12 C13 C14 172.6(2) . . . . no
C7 C12 C13 C18 -4.6(3) . . . . no
C11 C12 C13 C14 -5.3(3) . . . . no
C11 C12 C13 C18 177.6(2) . . . . no
C12 C13 C14 C15 -177.0(2) . . . . no
C18 C13 C14 C15 0.2(3) . . . . no
C12 C13 C18 C1 -2.7(3) . . . . no
C12 C13 C18 C17 176.39(19) . . . . no
C14 C13 C18 C1 -179.9(2) . . . . no
C14 C13 C18 C17 -0.8(3) . . . . no
C13 C14 C15 C16 0.5(3) . . . . no
C14 C15 C16 C17 -0.5(3) . . . . no
C15 C16 C17 C18 -0.2(3) . . . . no
C16 C17 C18 C1 179.9(2) . . . . no
C16 C17 C18 C13 0.9(3) . . . . no
